data_4037980
loop_
_publ_author_name
'Tendyck, Jonas C.'
'Kl\"ocker, Hans'
'Sch\"urmann, Lina'
'W\"urthwein, Ernst-Ulrich'
'Hepp, Alexander'
'Layh, Marcus'
'Uhl, Werner'

_publ_section_title
;
 Aspects of phosphaallene chemistry - heat induced formation of
 1,2-dihydrophosphetes by intramolecular nucleophilic aromatic
 substitution and photochemical generation of tricyclic phosphiranes.
;
_journal_name_full 'The Journal of organic chemistry'
_journal_paper_doi 10.1021/acs.joc.9b03056
_journal_year 2020
_chemical_formula_sum 'C21 H32 Cl O P'
_chemical_formula_weight 366.88
_space_group_crystal_system monoclinic
_space_group_IT_number 9
_space_group_name_Hall 'C -2yc'
_space_group_name_H-M_alt 'C 1 c 1'
_atom_sites_solution_hydrogens geom
_audit_creation_method SHELXL-2014/7
_cell_angle_alpha 90
_cell_angle_beta 100.437(2)
_cell_angle_gamma 90
_cell_formula_units_Z 8
_cell_length_a 16.1468(8)
_cell_length_b 16.1269(8)
_cell_length_c 16.4389(8)
_cell_measurement_reflns_used 9596
_cell_measurement_temperature 100(2)
_cell_measurement_theta_max 27.915
_cell_measurement_theta_min 2.327
_cell_volume 4209.8(4)
_computing_cell_refinement 'Bruker SAINT+'
_computing_data_collection 'Bruker SMART'
_computing_data_reduction 'Bruker SHELXTL'
_computing_molecular_graphics 'Bruker SHELXTL'
_computing_publication_material 'Bruker SHELXTL'
_computing_structure_refinement 'SHELXL-2014/7 (Sheldrick, 2014)'
_computing_structure_solution 'SHELXS-2014 (Sheldrick, 2014)'
_diffrn_ambient_temperature 100(2)
_diffrn_measured_fraction_theta_full 0.993
_diffrn_measured_fraction_theta_max 0.992
_diffrn_measurement_device_type 'CCD area detector'
_diffrn_measurement_method 'omega scans'
_diffrn_radiation_type MoK\a
_diffrn_radiation_wavelength 0.71073
_diffrn_reflns_av_R_equivalents 0.0288
_diffrn_reflns_av_unetI/netI 0.0372
_diffrn_reflns_Laue_measured_fraction_full 0.993
_diffrn_reflns_Laue_measured_fraction_max 0.992
_diffrn_reflns_limit_h_max 21
_diffrn_reflns_limit_h_min -21
_diffrn_reflns_limit_k_max 21
_diffrn_reflns_limit_k_min -21
_diffrn_reflns_limit_l_max 21
_diffrn_reflns_limit_l_min -21
_diffrn_reflns_number 25141
_diffrn_reflns_point_group_measured_fraction_full 0.971
_diffrn_reflns_point_group_measured_fraction_max 0.973
_diffrn_reflns_theta_full 25.242
_diffrn_reflns_theta_max 27.925
_diffrn_reflns_theta_min 2.059
_diffrn_source microsource
_exptl_absorpt_coefficient_mu 0.263
_exptl_absorpt_correction_T_max 0.7456
_exptl_absorpt_correction_T_min 0.6646
_exptl_absorpt_correction_type empirical
_exptl_absorpt_process_details SADABS
_exptl_crystal_colour colourless
_exptl_crystal_density_diffrn 1.158
_exptl_crystal_description block
_exptl_crystal_F_000 1584
_exptl_crystal_size_max 0.250
_exptl_crystal_size_mid 0.140
_exptl_crystal_size_min 0.100
_refine_diff_density_max 0.629
_refine_diff_density_min -0.288
_refine_diff_density_rms 0.051
_refine_ls_abs_structure_details
;
 Flack x determined using 4048 quotients [(I+)-(I-)]/[(I+)+(I-)]
 (Parsons, Flack and Wagner, Acta Cryst. B69 (2013) 249-259).
;
_refine_ls_abs_structure_Flack -0.01(3)
_refine_ls_extinction_method none
_refine_ls_goodness_of_fit_ref 1.038
_refine_ls_hydrogen_treatment constr
_refine_ls_matrix_type full
_refine_ls_number_parameters 499
_refine_ls_number_reflns 9801
_refine_ls_number_restraints 236
_refine_ls_restrained_S_all 1.034
_refine_ls_R_factor_all 0.0470
_refine_ls_R_factor_gt 0.0422
_refine_ls_shift/su_max 0.000
_refine_ls_shift/su_mean 0.000
_refine_ls_structure_factor_coef Fsqd
_refine_ls_weighting_details 'w=1/[\s^2^(Fo^2^)+(0.0608P)^2^+2.4591P] where P=(Fo^2^+2Fc^2^)/3'
_refine_ls_weighting_scheme calc
_refine_ls_wR_factor_gt 0.1041
_refine_ls_wR_factor_ref 0.1066
_reflns_Friedel_coverage 0.958
_reflns_Friedel_fraction_full 0.948
_reflns_Friedel_fraction_max 0.953
_reflns_number_gt 9094
_reflns_number_total 9801
_reflns_threshold_expression 'I > 2\s(I)'
_cod_data_source_file jo9b03056_si_001.cif
_cod_data_source_block sad_a_compound_14
_cod_original_sg_symbol_H-M 'C c'
_cod_database_code 4037980
_shelx_shelxl_version_number 2014/7
_shelx_space_group_comment
;
The symmetry employed for this shelxl refinement is uniquely defined
by the following loop, which should always be used as a source of
symmetry information in preference to the above space-group names.
They are only intended as comments.
;
_shelx_estimated_absorpt_t_min 0.937
_shelx_estimated_absorpt_t_max 0.974

loop_
_space_group_symop_operation_xyz
'x, y, z'
'x, -y, z+1/2'
'x+1/2, y+1/2, z'
'x+1/2, -y+1/2, z+1/2'

loop_
_atom_site_label
_atom_site_type_symbol
_atom_site_fract_x
_atom_site_fract_y
_atom_site_fract_z
_atom_site_U_iso_or_equiv
_atom_site_adp_type
_atom_site_occupancy
_atom_site_site_symmetry_order
_atom_site_calc_flag
_atom_site_refinement_flags_posn
_atom_site_refinement_flags_adp
_atom_site_refinement_flags_occupancy
_atom_site_disorder_assembly
_atom_site_disorder_group
P1 P 0.55803(5) 0.78261(5) 0.67571(5) 0.01966(16) Uani 1 1 d . . . . .
Cl1 Cl 0.60667(5) 0.90146(5) 0.69307(6) 0.03254(19) Uani 1 1 d . . . . .
O1 O 0.52958(14) 0.76692(15) 0.58718(14) 0.0278(5) Uani 1 1 d . . . . .
C1 C 0.64343(19) 0.71787(19) 0.72423(19) 0.0227(6) Uani 1 1 d . . . . .
C11 C 0.71174(19) 0.6901(2) 0.67476(19) 0.0240(6) Uani 1 1 d . . . . .
C111 C 0.6731(2) 0.6263(2) 0.6095(2) 0.0314(7) Uani 1 1 d . . . . .
H11A H 0.6268 0.6520 0.5711 0.038 Uiso 1 1 calc R U . . .
H11B H 0.6518 0.5790 0.6369 0.038 Uiso 1 1 calc R U . . .
H11C H 0.7163 0.6072 0.5789 0.038 Uiso 1 1 calc R U . . .
C112 C 0.7447(2) 0.7640(2) 0.6331(2) 0.0308(7) Uani 1 1 d . . . . .
H11D H 0.7882 0.7455 0.6026 0.037 Uiso 1 1 calc R U . . .
H11E H 0.7688 0.8046 0.6751 0.037 Uiso 1 1 calc R U . . .
H11F H 0.6983 0.7896 0.5946 0.037 Uiso 1 1 calc R U . . .
C113 C 0.7857(2) 0.6485(2) 0.7311(2) 0.0333(8) Uani 1 1 d . . . . .
H11G H 0.7660 0.5982 0.7552 0.040 Uiso 1 1 calc R U . . .
H11H H 0.8096 0.6867 0.7755 0.040 Uiso 1 1 calc R U . . .
H11I H 0.8290 0.6337 0.6988 0.040 Uiso 1 1 calc R U . . .
C2 C 0.6429(2) 0.6946(2) 0.8013(2) 0.0263(6) Uani 1 1 d . . . . .
H2 H 0.6887 0.6601 0.8246 0.032 Uiso 1 1 calc R U . . .
C3 C 0.5825(2) 0.7133(2) 0.8581(2) 0.0295(7) Uani 1 1 d . . . . .
C31 C 0.6264(3) 0.7774(3) 0.9210(2) 0.0436(10) Uani 1 1 d . . . . .
H31A H 0.6806 0.7553 0.9490 0.052 Uiso 1 1 calc R U . . .
H31B H 0.5907 0.7891 0.9619 0.052 Uiso 1 1 calc R U . . .
H31C H 0.6357 0.8288 0.8920 0.052 Uiso 1 1 calc R U . . .
C32 C 0.5724(3) 0.6311(3) 0.9036(3) 0.0531(12) Uani 1 1 d . . . . .
H32A H 0.5446 0.5900 0.8639 0.064 Uiso 1 1 calc R U . . .
H32B H 0.5380 0.6407 0.9461 0.064 Uiso 1 1 calc R U . . .
H32C H 0.6280 0.6105 0.9296 0.064 Uiso 1 1 calc R U . . .
C41 C 0.4791(2) 0.78354(19) 0.73924(19) 0.0228(6) Uani 1 1 d . . . . .
C42 C 0.4967(2) 0.7486(2) 0.81865(19) 0.0252(6) Uani 1 1 d . . . . .
C43 C 0.4346(2) 0.7495(2) 0.8674(2) 0.0348(8) Uani 1 1 d . . . . .
H43 H 0.4466 0.7262 0.9213 0.042 Uiso 1 1 calc R U . . .
C44 C 0.3564(2) 0.7834(3) 0.8395(3) 0.0414(9) Uani 1 1 d D . . . .
C441 C 0.2903(7) 0.7938(7) 0.8952(8) 0.055(2) Uani 0.623(11) 1 d D U P A 1
H441 H 0.3169 0.7739 0.9515 0.066 Uiso 0.623(11) 1 calc R U P A 1
C442 C 0.2612(4) 0.8793(6) 0.9053(4) 0.051(2) Uani 0.623(11) 1 d D U P A 1
H44A H 0.3096 0.9144 0.9278 0.062 Uiso 0.623(11) 1 calc R U P A 1
H44B H 0.2210 0.8794 0.9434 0.062 Uiso 0.623(11) 1 calc R U P A 1
H44C H 0.2338 0.9011 0.8514 0.062 Uiso 0.623(11) 1 calc R U P A 1
C443 C 0.2178(5) 0.7363(6) 0.8647(5) 0.061(3) Uani 0.623(11) 1 d D U P A 1
H44D H 0.1765 0.7398 0.9015 0.074 Uiso 0.623(11) 1 calc R U P A 1
H44E H 0.2387 0.6793 0.8642 0.074 Uiso 0.623(11) 1 calc R U P A 1
H44F H 0.1911 0.7524 0.8085 0.074 Uiso 0.623(11) 1 calc R U P A 1
C44A C 0.2940(12) 0.7645(11) 0.8982(15) 0.055(2) Uani 0.377(11) 1 d D U P A 2
H44G H 0.3226 0.7775 0.9531 0.066 Uiso 0.377(11) 1 calc R U P A 2
C44B C 0.2207(10) 0.8213(13) 0.8797(10) 0.080(6) Uani 0.377(11) 1 d D U P A 2
H44H H 0.1910 0.8118 0.8230 0.096 Uiso 0.377(11) 1 calc R U P A 2
H44I H 0.2402 0.8789 0.8856 0.096 Uiso 0.377(11) 1 calc R U P A 2
H44J H 0.1824 0.8106 0.9185 0.096 Uiso 0.377(11) 1 calc R U P A 2
C44C C 0.2640(6) 0.6774(9) 0.9001(6) 0.052(3) Uani 0.377(11) 1 d D U P A 2
H44K H 0.2208 0.6741 0.9349 0.062 Uiso 0.377(11) 1 calc R U P A 2
H44L H 0.3114 0.6413 0.9228 0.062 Uiso 0.377(11) 1 calc R U P A 2
H44M H 0.2400 0.6595 0.8438 0.062 Uiso 0.377(11) 1 calc R U P A 2
C45 C 0.3400(2) 0.8180(3) 0.7608(2) 0.0379(8) Uani 1 1 d . . . . .
H45 H 0.2859 0.8408 0.7412 0.046 Uiso 1 1 calc R U . . .
C46 C 0.4001(2) 0.8205(2) 0.7093(2) 0.0286(7) Uani 1 1 d D . . . .
C461 C 0.3783(2) 0.8642(2) 0.6260(2) 0.0320(7) Uani 1 1 d D . . . .
H461 H 0.4317 0.8721 0.6042 0.038 Uiso 1 1 calc R U . . .
C462 C 0.3393(3) 0.9488(3) 0.6326(3) 0.0469(10) Uani 1 1 d D . . . .
H46A H 0.2847 0.9424 0.6500 0.056 Uiso 1 1 calc R U . . .
H46B H 0.3312 0.9764 0.5786 0.056 Uiso 1 1 calc R U . . .
H46C H 0.3767 0.9824 0.6734 0.056 Uiso 1 1 calc R U . . .
C463 C 0.3201(3) 0.8095(3) 0.5651(3) 0.0496(11) Uani 1 1 d D . . . .
H46D H 0.2672 0.8007 0.5852 0.059 Uiso 1 1 calc R U . . .
H46E H 0.3474 0.7558 0.5601 0.059 Uiso 1 1 calc R U . . .
H46F H 0.3084 0.8366 0.5109 0.059 Uiso 1 1 calc R U . . .
P2 P 0.47480(5) 0.64050(5) 0.16586(5) 0.01979(16) Uani 1 1 d . . . . .
Cl2 Cl 0.59708(5) 0.59646(5) 0.18043(6) 0.0341(2) Uani 1 1 d . . . . .
O2 O 0.44379(15) 0.65946(15) 0.07826(14) 0.0291(5) Uani 1 1 d . . . . .
C5 C 0.41821(19) 0.5588(2) 0.2060(2) 0.0254(6) Uani 1 1 d . . . . .
C51 C 0.3828(2) 0.4839(2) 0.1513(2) 0.0278(7) Uani 1 1 d . . . . .
C511 C 0.3485(3) 0.4165(2) 0.2002(2) 0.0376(8) Uani 1 1 d . . . . .
H51A H 0.3314 0.3687 0.1642 0.045 Uiso 1 1 calc R U . . .
H51B H 0.2996 0.4377 0.2214 0.045 Uiso 1 1 calc R U . . .
H51C H 0.3921 0.3994 0.2466 0.045 Uiso 1 1 calc R U . . .
C512 C 0.3107(2) 0.5142(2) 0.0832(2) 0.0345(8) Uani 1 1 d . . . . .
H51D H 0.3319 0.5570 0.0499 0.041 Uiso 1 1 calc R U . . .
H51E H 0.2655 0.5375 0.1088 0.041 Uiso 1 1 calc R U . . .
H51F H 0.2887 0.4675 0.0476 0.041 Uiso 1 1 calc R U . . .
C513 C 0.4532(2) 0.4456(2) 0.1135(3) 0.0367(9) Uani 1 1 d . . . . .
H51G H 0.4980 0.4260 0.1577 0.044 Uiso 1 1 calc R U . . .
H51H H 0.4760 0.4872 0.0802 0.044 Uiso 1 1 calc R U . . .
H51I H 0.4308 0.3987 0.0782 0.044 Uiso 1 1 calc R U . . .
C6 C 0.4076(2) 0.5661(2) 0.2836(2) 0.0278(7) Uani 1 1 d . . . . .
H6 H 0.3778 0.5216 0.3027 0.033 Uiso 1 1 calc R U . . .
C7 C 0.4344(2) 0.63264(19) 0.34656(19) 0.0247(6) Uani 1 1 d . . . . .
C71 C 0.3559(2) 0.6485(2) 0.3858(2) 0.0333(8) Uani 1 1 d . . . . .
H71A H 0.3700 0.6878 0.4317 0.040 Uiso 1 1 calc R U . . .
H71B H 0.3370 0.5961 0.4066 0.040 Uiso 1 1 calc R U . . .
H71C H 0.3107 0.6716 0.3441 0.040 Uiso 1 1 calc R U . . .
C72 C 0.5056(2) 0.5950(2) 0.4116(2) 0.0351(8) Uani 1 1 d . . . . .
H72A H 0.5556 0.5862 0.3866 0.042 Uiso 1 1 calc R U . . .
H72B H 0.4869 0.5418 0.4307 0.042 Uiso 1 1 calc R U . . .
H72C H 0.5193 0.6330 0.4586 0.042 Uiso 1 1 calc R U . . .
C81 C 0.48729(19) 0.72525(19) 0.23704(18) 0.0211(6) Uani 1 1 d . . . . .
C82 C 0.46674(19) 0.71389(19) 0.31606(18) 0.0208(6) Uani 1 1 d . . . . .
C83 C 0.4791(2) 0.7807(2) 0.37190(19) 0.0254(6) Uani 1 1 d . . . . .
H83 H 0.4679 0.7731 0.4262 0.030 Uiso 1 1 calc R U . . .
C84 C 0.5071(2) 0.8568(2) 0.3501(2) 0.0282(7) Uani 1 1 d D . . . .
C841 C 0.5110(6) 0.9323(7) 0.4066(8) 0.0335(19) Uani 0.647(13) 1 d D U P B 3
H841 H 0.4882 0.9157 0.4541 0.040 Uiso 0.647(13) 1 calc R U P B 3
C842 C 0.6018(6) 0.9587(6) 0.4375(7) 0.053(3) Uani 0.647(13) 1 d D U P B 3
H84A H 0.6337 0.9121 0.4626 0.063 Uiso 0.647(13) 1 calc R U P B 3
H84B H 0.6031 1.0022 0.4775 0.063 Uiso 0.647(13) 1 calc R U P B 3
H84C H 0.6259 0.9783 0.3918 0.063 Uiso 0.647(13) 1 calc R U P B 3
C843 C 0.4586(5) 1.0050(4) 0.3673(5) 0.053(3) Uani 0.647(13) 1 d D U P B 3
H84D H 0.4815 1.0252 0.3211 0.063 Uiso 0.647(13) 1 calc R U P B 3
H84E H 0.4596 1.0485 0.4074 0.063 Uiso 0.647(13) 1 calc R U P B 3
H84F H 0.4016 0.9873 0.3486 0.063 Uiso 0.647(13) 1 calc R U P B 3
C84A C 0.5173(12) 0.9228(13) 0.4181(17) 0.0335(19) Uani 0.353(13) 1 d D U P B 4
H84G H 0.5325 0.8951 0.4704 0.040 Uiso 0.353(13) 1 calc R U P B 4
C84B C 0.5841(11) 0.9851(10) 0.4116(11) 0.045(4) Uani 0.353(13) 1 d D U P B 4
H84H H 0.5656 1.0205 0.3649 0.054 Uiso 0.353(13) 1 calc R U P B 4
H84I H 0.6348 0.9569 0.4046 0.054 Uiso 0.353(13) 1 calc R U P B 4
H84J H 0.5950 1.0178 0.4611 0.054 Uiso 0.353(13) 1 calc R U P B 4
C84C C 0.4306(8) 0.9599(10) 0.4143(10) 0.056(5) Uani 0.353(13) 1 d D U P B 4
H84K H 0.4354 1.0114 0.4440 0.067 Uiso 0.353(13) 1 calc R U P B 4
H84L H 0.3962 0.9222 0.4388 0.067 Uiso 0.353(13) 1 calc R U P B 4
H84M H 0.4053 0.9696 0.3576 0.067 Uiso 0.353(13) 1 calc R U P B 4
C85 C 0.5276(2) 0.8666(2) 0.2719(2) 0.0274(7) Uani 1 1 d . . . . .
H85 H 0.5472 0.9189 0.2568 0.033 Uiso 1 1 calc R U . . .
C86 C 0.52003(19) 0.8015(2) 0.21526(19) 0.0239(6) Uani 1 1 d . . . . .
C861 C 0.5466(2) 0.8171(2) 0.13207(19) 0.0259(6) Uani 1 1 d . . . . .
H861 H 0.5475 0.7625 0.1034 0.031 Uiso 1 1 calc R U . . .
C862 C 0.4826(3) 0.8719(3) 0.0784(2) 0.0412(9) Uani 1 1 d . . . . .
H86A H 0.4266 0.8469 0.0731 0.049 Uiso 1 1 calc R U . . .
H86B H 0.4976 0.8775 0.0236 0.049 Uiso 1 1 calc R U . . .
H86C H 0.4823 0.9268 0.1040 0.049 Uiso 1 1 calc R U . . .
C863 C 0.6352(2) 0.8543(2) 0.1431(2) 0.0340(8) Uani 1 1 d . . . . .
H86D H 0.6357 0.9084 0.1704 0.041 Uiso 1 1 calc R U . . .
H86E H 0.6513 0.8612 0.0888 0.041 Uiso 1 1 calc R U . . .
H86F H 0.6752 0.8171 0.1772 0.041 Uiso 1 1 calc R U . . .

loop_
_atom_site_aniso_label
_atom_site_aniso_U_11
_atom_site_aniso_U_22
_atom_site_aniso_U_33
_atom_site_aniso_U_23
_atom_site_aniso_U_13
_atom_site_aniso_U_12
P1 0.0180(3) 0.0221(4) 0.0195(4) 0.0016(3) 0.0051(3) 0.0010(3)
Cl1 0.0332(4) 0.0204(3) 0.0482(5) 0.0024(3) 0.0183(4) -0.0010(3)
O1 0.0243(11) 0.0379(13) 0.0217(11) 0.0011(9) 0.0056(9) 0.0099(9)
C1 0.0192(14) 0.0221(15) 0.0258(15) -0.0032(11) 0.0014(11) -0.0031(11)
C11 0.0199(14) 0.0276(16) 0.0248(15) -0.0068(12) 0.0052(12) -0.0032(12)
C111 0.0224(16) 0.0367(19) 0.0356(19) -0.0167(15) 0.0066(13) -0.0010(13)
C112 0.0241(16) 0.0345(18) 0.0374(19) -0.0013(14) 0.0154(14) -0.0007(13)
C113 0.0259(17) 0.0331(19) 0.039(2) -0.0031(14) 0.0014(14) 0.0000(13)
C2 0.0244(16) 0.0270(16) 0.0260(16) -0.0011(12) 0.0006(12) -0.0014(12)
C3 0.0325(18) 0.0344(18) 0.0239(16) 0.0001(13) 0.0112(13) -0.0030(13)
C31 0.032(2) 0.066(3) 0.031(2) -0.0153(18) 0.0019(15) 0.0007(18)
C32 0.055(3) 0.056(3) 0.053(3) 0.024(2) 0.022(2) 0.003(2)
C41 0.0212(14) 0.0269(15) 0.0220(15) -0.0047(11) 0.0083(11) -0.0049(11)
C42 0.0261(15) 0.0279(16) 0.0235(16) -0.0062(12) 0.0093(12) -0.0099(12)
C43 0.0339(19) 0.046(2) 0.0271(18) -0.0025(15) 0.0137(14) -0.0083(15)
C44 0.0297(19) 0.063(3) 0.036(2) -0.0078(18) 0.0177(15) -0.0096(17)
C441 0.033(2) 0.102(7) 0.036(3) -0.003(5) 0.020(2) -0.007(4)
C442 0.025(3) 0.099(6) 0.035(4) -0.026(3) 0.017(3) -0.007(3)
C443 0.039(4) 0.096(7) 0.054(5) -0.013(4) 0.021(3) -0.020(4)
C44A 0.033(2) 0.102(7) 0.036(3) -0.003(5) 0.020(2) -0.007(4)
C44B 0.064(9) 0.129(13) 0.055(9) 0.020(9) 0.032(7) 0.028(9)
C44C 0.023(5) 0.113(8) 0.019(5) 0.018(5) 0.008(4) -0.021(5)
C45 0.0209(16) 0.048(2) 0.047(2) -0.0106(17) 0.0113(15) -0.0009(14)
C46 0.0217(15) 0.0307(17) 0.0345(18) -0.0074(13) 0.0077(13) -0.0020(12)
C461 0.0235(16) 0.0331(18) 0.0388(19) -0.0004(14) 0.0044(14) 0.0051(13)
C462 0.042(2) 0.034(2) 0.065(3) -0.0015(19) 0.012(2) 0.0091(17)
C463 0.065(3) 0.039(2) 0.038(2) -0.0026(17) -0.010(2) 0.0006(19)
P2 0.0193(4) 0.0219(4) 0.0198(4) -0.0024(3) 0.0079(3) -0.0002(3)
Cl2 0.0192(4) 0.0343(4) 0.0515(5) -0.0132(4) 0.0134(3) 0.0001(3)
O2 0.0335(13) 0.0345(13) 0.0204(11) -0.0065(9) 0.0075(9) -0.0092(10)
C5 0.0185(14) 0.0257(16) 0.0314(17) 0.0020(12) 0.0027(12) 0.0033(11)
C51 0.0203(15) 0.0306(17) 0.0308(17) -0.0094(13) 0.0002(12) 0.0059(12)
C511 0.0306(18) 0.038(2) 0.043(2) -0.0022(16) 0.0023(16) -0.0008(15)
C512 0.0298(18) 0.0356(19) 0.0334(19) -0.0070(14) -0.0071(14) -0.0011(14)
C513 0.0281(18) 0.0294(18) 0.054(2) -0.0198(16) 0.0117(16) -0.0029(13)
C6 0.0244(16) 0.0252(16) 0.0331(18) 0.0037(13) 0.0032(13) 0.0026(12)
C7 0.0280(16) 0.0253(16) 0.0200(15) -0.0002(12) 0.0026(12) 0.0022(12)
C71 0.0364(19) 0.0319(18) 0.0342(19) 0.0033(14) 0.0130(15) -0.0010(14)
C72 0.041(2) 0.0327(19) 0.0272(18) 0.0044(13) -0.0058(15) 0.0056(15)
C81 0.0224(15) 0.0274(15) 0.0132(13) -0.0033(11) 0.0025(11) 0.0037(11)
C82 0.0199(14) 0.0267(15) 0.0151(13) -0.0003(11) 0.0014(10) 0.0039(11)
C83 0.0263(16) 0.0349(18) 0.0152(14) -0.0037(12) 0.0046(11) -0.0005(12)
C84 0.0280(17) 0.0332(18) 0.0228(16) -0.0093(13) 0.0032(13) -0.0022(13)
C841 0.042(2) 0.038(3) 0.020(4) -0.010(3) 0.004(2) -0.003(2)
C842 0.045(4) 0.040(5) 0.064(6) -0.024(4) -0.017(4) 0.004(3)
C843 0.066(5) 0.039(4) 0.044(4) -0.022(3) -0.018(3) 0.019(3)
C84A 0.042(2) 0.038(3) 0.020(4) -0.010(3) 0.004(2) -0.003(2)
C84B 0.056(8) 0.040(8) 0.044(9) -0.026(6) 0.021(7) -0.010(6)
C84C 0.056(6) 0.058(8) 0.054(9) -0.039(7) 0.010(5) -0.004(5)
C85 0.0294(17) 0.0293(17) 0.0236(16) -0.0033(12) 0.0051(12) -0.0031(13)
C86 0.0204(15) 0.0323(16) 0.0189(14) -0.0011(12) 0.0037(11) 0.0011(12)
C861 0.0300(16) 0.0300(16) 0.0192(15) -0.0020(12) 0.0084(12) -0.0059(13)
C862 0.038(2) 0.059(3) 0.0276(19) 0.0104(17) 0.0095(15) 0.0035(18)
C863 0.0309(19) 0.041(2) 0.0318(19) -0.0048(14) 0.0100(14) -0.0057(15)

loop_
_atom_type_symbol
_atom_type_description
_atom_type_scat_dispersion_real
_atom_type_scat_dispersion_imag
_atom_type_scat_source
C C 0.0033 0.0016 'International Tables Vol C Tables 4.2.6.8 and 6.1.1.4'
H H 0.0000 0.0000 'International Tables Vol C Tables 4.2.6.8 and 6.1.1.4'
Cl Cl 0.1484 0.1585 'International Tables Vol C Tables 4.2.6.8 and 6.1.1.4'
O O 0.0106 0.0060 'International Tables Vol C Tables 4.2.6.8 and 6.1.1.4'
P P 0.1023 0.0942 'International Tables Vol C Tables 4.2.6.8 and 6.1.1.4'

loop_
_geom_angle_atom_site_label_1
_geom_angle_atom_site_label_2
_geom_angle_atom_site_label_3
_geom_angle
_geom_angle_site_symmetry_1
_geom_angle_site_symmetry_3
_geom_angle_publ_flag
O1 P1 C41 116.92(14) . . ?
O1 P1 C1 114.67(14) . . ?
C41 P1 C1 108.45(15) . . ?
O1 P1 Cl1 109.83(11) . . ?
C41 P1 Cl1 101.79(10) . . ?
C1 P1 Cl1 103.60(10) . . ?
C2 C1 C11 123.3(3) . . ?
C2 C1 P1 116.9(3) . . ?
C11 C1 P1 119.8(2) . . ?
C112 C11 C113 108.6(3) . . ?
C112 C11 C111 110.0(3) . . ?
C113 C11 C111 107.7(3) . . ?
C112 C11 C1 110.5(3) . . ?
C113 C11 C1 111.2(3) . . ?
C111 C11 C1 108.9(3) . . ?
C11 C111 H11A 109.5 . . ?
C11 C111 H11B 109.5 . . ?
H11A C111 H11B 109.5 . . ?
C11 C111 H11C 109.5 . . ?
H11A C111 H11C 109.5 . . ?
H11B C111 H11C 109.5 . . ?
C11 C112 H11D 109.5 . . ?
C11 C112 H11E 109.5 . . ?
H11D C112 H11E 109.5 . . ?
C11 C112 H11F 109.5 . . ?
H11D C112 H11F 109.5 . . ?
H11E C112 H11F 109.5 . . ?
C11 C113 H11G 109.5 . . ?
C11 C113 H11H 109.5 . . ?
H11G C113 H11H 109.5 . . ?
C11 C113 H11I 109.5 . . ?
H11G C113 H11I 109.5 . . ?
H11H C113 H11I 109.5 . . ?
C1 C2 C3 131.1(3) . . ?
C1 C2 H2 114.4 . . ?
C3 C2 H2 114.4 . . ?
C2 C3 C42 117.0(3) . . ?
C2 C3 C31 106.3(3) . . ?
C42 C3 C31 107.8(3) . . ?
C2 C3 C32 105.5(3) . . ?
C42 C3 C32 110.9(3) . . ?
C31 C3 C32 109.1(3) . . ?
C3 C31 H31A 109.5 . . ?
C3 C31 H31B 109.5 . . ?
H31A C31 H31B 109.5 . . ?
C3 C31 H31C 109.5 . . ?
H31A C31 H31C 109.5 . . ?
H31B C31 H31C 109.5 . . ?
C3 C32 H32A 109.5 . . ?
C3 C32 H32B 109.5 . . ?
H32A C32 H32B 109.5 . . ?
C3 C32 H32C 109.5 . . ?
H32A C32 H32C 109.5 . . ?
H32B C32 H32C 109.5 . . ?
C42 C41 C46 120.8(3) . . ?
C42 C41 P1 119.6(2) . . ?
C46 C41 P1 119.6(2) . . ?
C43 C42 C41 119.1(3) . . ?
C43 C42 C3 116.9(3) . . ?
C41 C42 C3 124.0(3) . . ?
C44 C43 C42 121.7(3) . . ?
C44 C43 H43 119.2 . . ?
C42 C43 H43 119.2 . . ?
C43 C44 C45 118.5(3) . . ?
C43 C44 C441 122.6(6) . . ?
C45 C44 C441 118.4(6) . . ?
C43 C44 C44A 112.1(9) . . ?
C45 C44 C44A 128.7(9) . . ?
C442 C441 C443 111.7(9) . . ?
C442 C441 C44 116.0(8) . . ?
C443 C441 C44 108.4(8) . . ?
C442 C441 H441 106.8 . . ?
C443 C441 H441 106.8 . . ?
C44 C441 H441 106.8 . . ?
C441 C442 H44A 109.5 . . ?
C441 C442 H44B 109.5 . . ?
H44A C442 H44B 109.5 . . ?
C441 C442 H44C 109.5 . . ?
H44A C442 H44C 109.5 . . ?
H44B C442 H44C 109.5 . . ?
C441 C443 H44D 109.5 . . ?
C441 C443 H44E 109.5 . . ?
H44D C443 H44E 109.5 . . ?
C441 C443 H44F 109.5 . . ?
H44D C443 H44F 109.5 . . ?
H44E C443 H44F 109.5 . . ?
C44B C44A C44C 109.6(15) . . ?
C44B C44A C44 109.7(13) . . ?
C44C C44A C44 116.8(12) . . ?
C44B C44A H44G 106.7 . . ?
C44C C44A H44G 106.7 . . ?
C44 C44A H44G 106.7 . . ?
C44A C44B H44H 109.5 . . ?
C44A C44B H44I 109.5 . . ?
H44H C44B H44I 109.5 . . ?
C44A C44B H44J 109.5 . . ?
H44H C44B H44J 109.5 . . ?
H44I C44B H44J 109.5 . . ?
C44A C44C H44K 109.5 . . ?
C44A C44C H44L 109.5 . . ?
H44K C44C H44L 109.5 . . ?
C44A C44C H44M 109.5 . . ?
H44K C44C H44M 109.5 . . ?
H44L C44C H44M 109.5 . . ?
C44 C45 C46 122.7(4) . . ?
C44 C45 H45 118.7 . . ?
C46 C45 H45 118.7 . . ?
C45 C46 C41 117.2(3) . . ?
C45 C46 C461 119.0(3) . . ?
C41 C46 C461 123.8(3) . . ?
C462 C461 C46 112.6(3) . . ?
C462 C461 C463 110.7(3) . . ?
C46 C461 C463 109.7(3) . . ?
C462 C461 H461 107.9 . . ?
C46 C461 H461 107.9 . . ?
C463 C461 H461 107.9 . . ?
C461 C462 H46A 109.5 . . ?
C461 C462 H46B 109.5 . . ?
H46A C462 H46B 109.5 . . ?
C461 C462 H46C 109.5 . . ?
H46A C462 H46C 109.5 . . ?
H46B C462 H46C 109.5 . . ?
C461 C463 H46D 109.5 . . ?
C461 C463 H46E 109.5 . . ?
H46D C463 H46E 109.5 . . ?
C461 C463 H46F 109.5 . . ?
H46D C463 H46F 109.5 . . ?
H46E C463 H46F 109.5 . . ?
O2 P2 C81 117.44(14) . . ?
O2 P2 C5 114.06(14) . . ?
C81 P2 C5 108.96(15) . . ?
O2 P2 Cl2 109.48(11) . . ?
C81 P2 Cl2 101.21(11) . . ?
C5 P2 Cl2 104.11(11) . . ?
C6 C5 C51 122.0(3) . . ?
C6 C5 P2 116.9(3) . . ?
C51 C5 P2 121.0(2) . . ?
C511 C51 C513 107.3(3) . . ?
C511 C51 C512 108.1(3) . . ?
C513 C51 C512 110.8(3) . . ?
C511 C51 C5 112.5(3) . . ?
C513 C51 C5 109.3(3) . . ?
C512 C51 C5 108.9(3) . . ?
C51 C511 H51A 109.5 . . ?
C51 C511 H51B 109.5 . . ?
H51A C511 H51B 109.5 . . ?
C51 C511 H51C 109.5 . . ?
H51A C511 H51C 109.5 . . ?
H51B C511 H51C 109.5 . . ?
C51 C512 H51D 109.5 . . ?
C51 C512 H51E 109.5 . . ?
H51D C512 H51E 109.5 . . ?
C51 C512 H51F 109.5 . . ?
H51D C512 H51F 109.5 . . ?
H51E C512 H51F 109.5 . . ?
C51 C513 H51G 109.5 . . ?
C51 C513 H51H 109.5 . . ?
H51G C513 H51H 109.5 . . ?
C51 C513 H51I 109.5 . . ?
H51G C513 H51I 109.5 . . ?
H51H C513 H51I 109.5 . . ?
C5 C6 C7 131.1(3) . . ?
C5 C6 H6 114.4 . . ?
C7 C6 H6 114.4 . . ?
C6 C7 C82 117.4(3) . . ?
C6 C7 C72 106.4(3) . . ?
C82 C7 C72 108.0(3) . . ?
C6 C7 C71 104.5(3) . . ?
C82 C7 C71 110.5(3) . . ?
C72 C7 C71 109.9(3) . . ?
C7 C71 H71A 109.5 . . ?
C7 C71 H71B 109.5 . . ?
H71A C71 H71B 109.5 . . ?
C7 C71 H71C 109.5 . . ?
H71A C71 H71C 109.5 . . ?
H71B C71 H71C 109.5 . . ?
C7 C72 H72A 109.5 . . ?
C7 C72 H72B 109.5 . . ?
H72A C72 H72B 109.5 . . ?
C7 C72 H72C 109.5 . . ?
H72A C72 H72C 109.5 . . ?
H72B C72 H72C 109.5 . . ?
C82 C81 C86 120.6(3) . . ?
C82 C81 P2 119.1(2) . . ?
C86 C81 P2 120.3(2) . . ?
C83 C82 C81 118.2(3) . . ?
C83 C82 C7 117.3(3) . . ?
C81 C82 C7 124.4(3) . . ?
C84 C83 C82 121.8(3) . . ?
C84 C83 H83 119.1 . . ?
C82 C83 H83 119.1 . . ?
C83 C84 C85 119.0(3) . . ?
C83 C84 C841 122.1(6) . . ?
C85 C84 C841 118.8(6) . . ?
C83 C84 C84A 115.2(11) . . ?
C85 C84 C84A 125.7(11) . . ?
C843 C841 C842 110.7(9) . . ?
C843 C841 C84 113.5(8) . . ?
C842 C841 C84 110.9(8) . . ?
C843 C841 H841 107.1 . . ?
C842 C841 H841 107.1 . . ?
C84 C841 H841 107.1 . . ?
C841 C842 H84A 109.5 . . ?
C841 C842 H84B 109.5 . . ?
H84A C842 H84B 109.5 . . ?
C841 C842 H84C 109.5 . . ?
H84A C842 H84C 109.5 . . ?
H84B C842 H84C 109.5 . . ?
C841 C843 H84D 109.5 . . ?
C841 C843 H84E 109.5 . . ?
H84D C843 H84E 109.5 . . ?
C841 C843 H84F 109.5 . . ?
H84D C843 H84F 109.5 . . ?
H84E C843 H84F 109.5 . . ?
C84B C84A C84C 114.0(17) . . ?
C84B C84A C84 113.5(17) . . ?
C84C C84A C84 105.6(12) . . ?
C84B C84A H84G 107.8 . . ?
C84C C84A H84G 107.8 . . ?
C84 C84A H84G 107.8 . . ?
C84A C84B H84H 109.5 . . ?
C84A C84B H84I 109.5 . . ?
H84H C84B H84I 109.5 . . ?
C84A C84B H84J 109.5 . . ?
H84H C84B H84J 109.5 . . ?
H84I C84B H84J 109.5 . . ?
C84A C84C H84K 109.5 . . ?
C84A C84C H84L 109.5 . . ?
H84K C84C H84L 109.5 . . ?
C84A C84C H84M 109.5 . . ?
H84K C84C H84M 109.5 . . ?
H84L C84C H84M 109.5 . . ?
C84 C85 C86 121.7(3) . . ?
C84 C85 H85 119.2 . . ?
C86 C85 H85 119.2 . . ?
C85 C86 C81 118.6(3) . . ?
C85 C86 C861 118.1(3) . . ?
C81 C86 C861 123.4(3) . . ?
C862 C861 C86 110.2(3) . . ?
C862 C861 C863 111.3(3) . . ?
C86 C861 C863 111.5(3) . . ?
C862 C861 H861 107.9 . . ?
C86 C861 H861 107.9 . . ?
C863 C861 H861 107.9 . . ?
C861 C862 H86A 109.5 . . ?
C861 C862 H86B 109.5 . . ?
H86A C862 H86B 109.5 . . ?
C861 C862 H86C 109.5 . . ?
H86A C862 H86C 109.5 . . ?
H86B C862 H86C 109.5 . . ?
C861 C863 H86D 109.5 . . ?
C861 C863 H86E 109.5 . . ?
H86D C863 H86E 109.5 . . ?
C861 C863 H86F 109.5 . . ?
H86D C863 H86F 109.5 . . ?
H86E C863 H86F 109.5 . . ?

loop_
_geom_bond_atom_site_label_1
_geom_bond_atom_site_label_2
_geom_bond_distance
_geom_bond_site_symmetry_2
_geom_bond_publ_flag
P1 O1 1.467(2) . ?
P1 C41 1.788(3) . ?
P1 C1 1.797(3) . ?
P1 Cl1 2.0714(11) . ?
C1 C2 1.322(5) . ?
C1 C11 1.550(4) . ?
C11 C112 1.519(5) . ?
C11 C113 1.528(5) . ?
C11 C111 1.534(4) . ?
C111 H11A 0.9800 . ?
C111 H11B 0.9800 . ?
C111 H11C 0.9800 . ?
C112 H11D 0.9800 . ?
C112 H11E 0.9800 . ?
C112 H11F 0.9800 . ?
C113 H11G 0.9800 . ?
C113 H11H 0.9800 . ?
C113 H11I 0.9800 . ?
C2 C3 1.498(5) . ?
C2 H2 0.9500 . ?
C3 C42 1.529(5) . ?
C3 C31 1.541(5) . ?
C3 C32 1.547(5) . ?
C31 H31A 0.9800 . ?
C31 H31B 0.9800 . ?
C31 H31C 0.9800 . ?
C32 H32A 0.9800 . ?
C32 H32B 0.9800 . ?
C32 H32C 0.9800 . ?
C41 C42 1.403(5) . ?
C41 C46 1.413(5) . ?
C42 C43 1.392(4) . ?
C43 C44 1.377(6) . ?
C43 H43 0.9500 . ?
C44 C45 1.389(6) . ?
C44 C441 1.537(10) . ?
C44 C44A 1.545(16) . ?
C441 C442 1.476(12) . ?
C441 C443 1.506(13) . ?
C441 H441 1.0000 . ?
C442 H44A 0.9800 . ?
C442 H44B 0.9800 . ?
C442 H44C 0.9800 . ?
C443 H44D 0.9800 . ?
C443 H44E 0.9800 . ?
C443 H44F 0.9800 . ?
C44A C44B 1.484(18) . ?
C44A C44C 1.489(17) . ?
C44A H44G 0.9600 . ?
C44B H44H 0.9800 . ?
C44B H44I 0.9800 . ?
C44B H44J 0.9800 . ?
C44C H44K 0.9800 . ?
C44C H44L 0.9800 . ?
C44C H44M 0.9800 . ?
C45 C46 1.399(5) . ?
C45 H45 0.9500 . ?
C46 C461 1.522(5) . ?
C461 C462 1.516(5) . ?
C461 C463 1.524(5) . ?
C461 H461 1.0000 . ?
C462 H46A 0.9800 . ?
C462 H46B 0.9800 . ?
C462 H46C 0.9800 . ?
C463 H46D 0.9800 . ?
C463 H46E 0.9800 . ?
C463 H46F 0.9800 . ?
P2 O2 1.469(2) . ?
P2 C81 1.787(3) . ?
P2 C5 1.796(3) . ?
P2 Cl2 2.0709(11) . ?
C5 C6 1.322(5) . ?
C5 C51 1.552(5) . ?
C51 C511 1.516(5) . ?
C51 C513 1.521(5) . ?
C51 C512 1.542(5) . ?
C511 H51A 0.9800 . ?
C511 H51B 0.9800 . ?
C511 H51C 0.9800 . ?
C512 H51D 0.9800 . ?
C512 H51E 0.9800 . ?
C512 H51F 0.9800 . ?
C513 H51G 0.9800 . ?
C513 H51H 0.9800 . ?
C513 H51I 0.9800 . ?
C6 C7 1.499(4) . ?
C6 H6 0.9500 . ?
C7 C82 1.528(4) . ?
C7 C72 1.544(4) . ?
C7 C71 1.545(5) . ?
C71 H71A 0.9800 . ?
C71 H71B 0.9800 . ?
C71 H71C 0.9800 . ?
C72 H72A 0.9800 . ?
C72 H72B 0.9800 . ?
C72 H72C 0.9800 . ?
C81 C82 1.410(4) . ?
C81 C86 1.410(4) . ?
C82 C83 1.406(4) . ?
C83 C84 1.379(5) . ?
C83 H83 0.9500 . ?
C84 C85 1.393(5) . ?
C84 C841 1.525(10) . ?
C84 C84A 1.530(18) . ?
C841 C843 1.520(12) . ?
C841 C842 1.523(11) . ?
C841 H841 0.9600 . ?
C842 H84A 0.9600 . ?
C842 H84B 0.9600 . ?
C842 H84C 0.9600 . ?
C843 H84D 0.9600 . ?
C843 H84E 0.9600 . ?
C843 H84F 0.9600 . ?
C84A C84B 1.492(19) . ?
C84A C84C 1.513(18) . ?
C84A H84G 0.9600 . ?
C84B H84H 0.9600 . ?
C84B H84I 0.9600 . ?
C84B H84J 0.9600 . ?
C84C H84K 0.9600 . ?
C84C H84L 0.9600 . ?
C84C H84M 0.9600 . ?
C85 C86 1.394(4) . ?
C85 H85 0.9500 . ?
C86 C861 1.526(4) . ?
C861 C862 1.515(5) . ?
C861 C863 1.531(5) . ?
C861 H861 1.0000 . ?
C862 H86A 0.9800 . ?
C862 H86B 0.9800 . ?
C862 H86C 0.9800 . ?
C863 H86D 0.9800 . ?
C863 H86E 0.9800 . ?
C863 H86F 0.9800 . ?

loop_
_geom_torsion_atom_site_label_1
_geom_torsion_atom_site_label_2
_geom_torsion_atom_site_label_3
_geom_torsion_atom_site_label_4
_geom_torsion
_geom_torsion_site_symmetry_1
_geom_torsion_site_symmetry_2
_geom_torsion_site_symmetry_3
_geom_torsion_site_symmetry_4
_geom_torsion_publ_flag
O1 P1 C1 C2 -144.2(2) . . . . ?
C41 P1 C1 C2 -11.5(3) . . . . ?
Cl1 P1 C1 C2 96.1(2) . . . . ?
O1 P1 C1 C11 34.1(3) . . . . ?
C41 P1 C1 C11 166.8(2) . . . . ?
Cl1 P1 C1 C11 -85.6(2) . . . . ?
C2 C1 C11 C112 -132.2(3) . . . . ?
P1 C1 C11 C112 49.6(3) . . . . ?
C2 C1 C11 C113 -11.5(4) . . . . ?
P1 C1 C11 C113 170.3(2) . . . . ?
C2 C1 C11 C111 106.9(4) . . . . ?
P1 C1 C11 C111 -71.3(3) . . . . ?
C11 C1 C2 C3 -178.8(3) . . . . ?
P1 C1 C2 C3 -0.5(5) . . . . ?
C1 C2 C3 C42 15.6(5) . . . . ?
C1 C2 C3 C31 -104.9(4) . . . . ?
C1 C2 C3 C32 139.4(4) . . . . ?
O1 P1 C41 C42 141.2(2) . . . . ?
C1 P1 C41 C42 9.7(3) . . . . ?
Cl1 P1 C41 C42 -99.1(2) . . . . ?
O1 P1 C41 C46 -39.6(3) . . . . ?
C1 P1 C41 C46 -171.1(2) . . . . ?
Cl1 P1 C41 C46 80.0(3) . . . . ?
C46 C41 C42 C43 1.0(5) . . . . ?
P1 C41 C42 C43 -179.9(2) . . . . ?
C46 C41 C42 C3 -175.2(3) . . . . ?
P1 C41 C42 C3 3.9(4) . . . . ?
C2 C3 C42 C43 166.8(3) . . . . ?
C31 C3 C42 C43 -73.5(4) . . . . ?
C32 C3 C42 C43 45.8(4) . . . . ?
C2 C3 C42 C41 -16.9(5) . . . . ?
C31 C3 C42 C41 102.8(4) . . . . ?
C32 C3 C42 C41 -137.9(4) . . . . ?
C41 C42 C43 C44 0.4(5) . . . . ?
C3 C42 C43 C44 176.9(4) . . . . ?
C42 C43 C44 C45 -0.5(6) . . . . ?
C42 C43 C44 C441 -173.2(6) . . . . ?
C42 C43 C44 C44A 170.6(9) . . . . ?
C43 C44 C441 C442 120.9(9) . . . . ?
C45 C44 C441 C442 -51.8(11) . . . . ?
C43 C44 C441 C443 -112.6(9) . . . . ?
C45 C44 C441 C443 74.8(9) . . . . ?
C43 C44 C44A C44B 163.5(13) . . . . ?
C45 C44 C44A C44B -26(2) . . . . ?
C43 C44 C44A C44C -71.1(18) . . . . ?
C45 C44 C44A C44C 98.9(14) . . . . ?
C43 C44 C45 C46 -0.8(6) . . . . ?
C441 C44 C45 C46 172.2(6) . . . . ?
C44A C44 C45 C46 -170.2(10) . . . . ?
C44 C45 C46 C41 2.1(6) . . . . ?
C44 C45 C46 C461 -176.4(4) . . . . ?
C42 C41 C46 C45 -2.2(5) . . . . ?
P1 C41 C46 C45 178.7(3) . . . . ?
C42 C41 C46 C461 176.2(3) . . . . ?
P1 C41 C46 C461 -3.0(4) . . . . ?
C45 C46 C461 C462 47.5(5) . . . . ?
C41 C46 C461 C462 -130.8(4) . . . . ?
C45 C46 C461 C463 -76.3(4) . . . . ?
C41 C46 C461 C463 105.4(4) . . . . ?
O2 P2 C5 C6 -144.3(2) . . . . ?
C81 P2 C5 C6 -11.0(3) . . . . ?
Cl2 P2 C5 C6 96.4(3) . . . . ?
O2 P2 C5 C51 35.0(3) . . . . ?
C81 P2 C5 C51 168.4(2) . . . . ?
Cl2 P2 C5 C51 -84.3(2) . . . . ?
C6 C5 C51 C511 -8.9(4) . . . . ?
P2 C5 C51 C511 171.8(2) . . . . ?
C6 C5 C51 C513 -128.0(4) . . . . ?
P2 C5 C51 C513 52.8(4) . . . . ?
C6 C5 C51 C512 110.9(4) . . . . ?
P2 C5 C51 C512 -68.4(3) . . . . ?
C51 C5 C6 C7 -178.8(3) . . . . ?
P2 C5 C6 C7 0.5(5) . . . . ?
C5 C6 C7 C82 12.0(5) . . . . ?
C5 C6 C7 C72 -109.1(4) . . . . ?
C5 C6 C7 C71 134.7(4) . . . . ?
O2 P2 C81 C82 142.0(2) . . . . ?
C5 P2 C81 C82 10.4(3) . . . . ?
Cl2 P2 C81 C82 -98.9(2) . . . . ?
O2 P2 C81 C86 -40.2(3) . . . . ?
C5 P2 C81 C86 -171.8(2) . . . . ?
Cl2 P2 C81 C86 78.9(2) . . . . ?
C86 C81 C82 C83 0.5(4) . . . . ?
P2 C81 C82 C83 178.4(2) . . . . ?
C86 C81 C82 C7 -177.4(3) . . . . ?
P2 C81 C82 C7 0.5(4) . . . . ?
C6 C7 C82 C83 170.1(3) . . . . ?
C72 C7 C82 C83 -69.8(3) . . . . ?
C71 C7 C82 C83 50.4(4) . . . . ?
C6 C7 C82 C81 -12.0(4) . . . . ?
C72 C7 C82 C81 108.1(3) . . . . ?
C71 C7 C82 C81 -131.6(3) . . . . ?
C81 C82 C83 C84 2.7(5) . . . . ?
C7 C82 C83 C84 -179.2(3) . . . . ?
C82 C83 C84 C85 -3.2(5) . . . . ?
C82 C83 C84 C841 172.7(5) . . . . ?
C82 C83 C84 C84A -180.0(9) . . . . ?
C83 C84 C841 C843 -121.3(9) . . . . ?
C85 C84 C841 C843 54.7(10) . . . . ?
C83 C84 C841 C842 113.4(10) . . . . ?
C85 C84 C841 C842 -70.7(11) . . . . ?
C83 C84 C84A C84B 150.8(16) . . . . ?
C85 C84 C84A C84B -26(2) . . . . ?
C83 C84 C84A C84C -83.7(18) . . . . ?
C85 C84 C84A C84C 99.8(16) . . . . ?
C83 C84 C85 C86 0.3(5) . . . . ?
C841 C84 C85 C86 -175.7(5) . . . . ?
C84A C84 C85 C86 176.7(10) . . . . ?
C84 C85 C86 C81 2.8(5) . . . . ?
C84 C85 C86 C861 -178.1(3) . . . . ?
C82 C81 C86 C85 -3.2(5) . . . . ?
P2 C81 C86 C85 179.0(2) . . . . ?
C82 C81 C86 C861 177.7(3) . . . . ?
P2 C81 C86 C861 -0.1(4) . . . . ?
C85 C86 C861 C862 -72.8(4) . . . . ?
C81 C86 C861 C862 106.3(4) . . . . ?
C85 C86 C861 C863 51.3(4) . . . . ?
C81 C86 C861 C863 -129.6(3) . . . . ?
